data_4301786
loop_
_publ_author_name
'Hern\'an Biava'
'Claudia Palopoli'
'Carine Duhayon'
'Jean-Pierre Tuchagues'
'Sandra Signorella'

_publ_contact_author_address
; 
Instituto de Quimica Rosario, CONICET, 
Universidad Nacional de Rosario, 
Suipacha 531, S2002LRK Rosario, Argentina
;
_publ_contact_author_email signorel@infovia.com.ar
_publ_contact_author_name 'Sandra Signorella'
_publ_section_title
;
Synthesis, Structure, and Catalase-Like Activity of Dimanganese(III)
Complexes of
1,5-Bis[(2-hydroxy-5-X-benzyl)(2-pyridylmethyl)amino]pentan-3-ol (X = H,
Br, OCH3)
;
_journal_name_full 'Inorganic Chemistry'
_journal_page_first 3205
_journal_page_last 3214
_journal_paper_doi 10.1021/ic8019793
_journal_volume 48
_journal_year 2009
_chemical_compound_source 'synthesis as described'
_chemical_formula_moiety (C35H39Br2Mn2N4O6),(C24H20B),0.75(CHCl3),1.5(H2O)
_chemical_formula_sum 'C59.75 H62.75 B Br2 Cl2.25 Mn2 N4 O7.5'
_chemical_formula_weight 1317.17
_space_group_IT_number 2
_symmetry_cell_setting triclinic
_symmetry_space_group_name_Hall '-P 1'
_symmetry_space_group_name_H-M 'P -1'
_atom_sites_solution_hydrogens geom
_atom_sites_solution_primary direct
_audit_creation_date 07-05-15
_audit_creation_method CRYSTALS_ver_12.84
_cell_angle_alpha 75.590(10)
_cell_angle_beta 78.68(2)
_cell_angle_gamma 76.840(10)
_cell_formula_units_Z 4
_cell_length_a 10.971(2)
_cell_length_b 23.169(4)
_cell_length_c 25.272(4)
_cell_measurement_reflns_used 6253
_cell_measurement_temperature 180
_cell_measurement_theta_max 29
_cell_measurement_theta_min 3
_cell_volume 5991.6(18)
_computing_cell_refinement 'CrysAlis RED, (Oxford Diffraction, 2002)'
_computing_data_collection 'Xcalibur, (Oxford Diffraction, 2002)'
_computing_data_reduction 'CrysAlis RED'
_computing_molecular_graphics 'CAMERON (Watkin et al., 1996)'
_computing_publication_material CRYSTALS
_computing_structure_refinement 'CRYSTALS (Betteridge et al., 2003)'
_computing_structure_solution 'SIR92 (Altomare et al., 1994)'
_diffrn_ambient_temperature 180
_diffrn_measured_fraction_theta_full 0.995
_diffrn_measured_fraction_theta_max 0.977
_diffrn_measurement_device_type 'Oxford Diffraction XCALIBUR'
_diffrn_measurement_method '\f & \w scans'
_diffrn_radiation_monochromator graphite
_diffrn_radiation_type 'Mo K\a'
_diffrn_radiation_wavelength 0.71073
_diffrn_reflns_av_R_equivalents 0.000
_diffrn_reflns_limit_h_max 14
_diffrn_reflns_limit_h_min -11
_diffrn_reflns_limit_k_max 31
_diffrn_reflns_limit_k_min -31
_diffrn_reflns_limit_l_max 34
_diffrn_reflns_limit_l_min -34
_diffrn_reflns_number 55542
_diffrn_reflns_theta_full 26.745
_diffrn_reflns_theta_max 29.070
_diffrn_reflns_theta_min 2.720
_diffrn_standards_number 0
_exptl_absorpt_coefficient_mu 1.91
_exptl_absorpt_correction_T_max 0.94
_exptl_absorpt_correction_T_min 0.89
_exptl_absorpt_correction_type multi-scan
_exptl_absorpt_process_details 'CrysAlis RED, Oxford Diffraction Ltd.'
_exptl_crystal_colour green
_exptl_crystal_density_diffrn 1.46
_exptl_crystal_description needle
_exptl_crystal_F_000 2678
_exptl_crystal_size_max 0.50
_exptl_crystal_size_mid 0.06
_exptl_crystal_size_min 0.03
_refine_diff_density_max 1.31
_refine_diff_density_min -0.94
_refine_ls_extinction_method None
_refine_ls_hydrogen_treatment constr
_refine_ls_matrix_type full
_refine_ls_number_parameters 518
_refine_ls_number_reflns 3667
_refine_ls_number_restraints 0
_refine_ls_R_factor_gt 0.0973
_refine_ls_shift/su_max 0.000142
_refine_ls_structure_factor_coef F
_refine_ls_weighting_details
;
 Method, part 1, Chebychev polynomial, (Watkin, 1994, Prince, 1982) 
 [weight] = 1.0/[A~0~*T~0~(x)+A~1~*T~1~(x) ... +A~n-1~]*T~n-1~(x)] 
 where A~i~ are the Chebychev coefficients listed below and x= Fcalc/Fmax 
 Method = Robust Weighting (Prince, 1982) 
 W = [weight] * [1-(deltaF/6*sigmaF)^2^]^2^ 
 A~i~ are: 
 6.52 1.66 4.88 2.16 
;
_refine_ls_weighting_scheme calc
_refine_ls_wR_factor_gt 0.0956
_reflns_limit_h_max 14
_reflns_limit_h_min -14
_reflns_limit_k_max 31
_reflns_limit_k_min -30
_reflns_limit_l_max 34
_reflns_limit_l_min 0
_reflns_number_gt 3667
_reflns_number_total 31298
_reflns_threshold_expression I>2.0\s(I)
_cod_data_source_file ic8019793_si_001.cif
_cod_data_source_block complex_4
_cod_depositor_comments
;
The following automatic conversions were performed:
'_symmetry_cell_setting' value 'Triclinic' changed to 'triclinic'
according to '/home/saulius/struct/CIF-dictionaries/cif_core.dic'
dictionary named 'cif_core.dic' version 2.4.1 from 2010-06-29.

Automatic conversion script
Id: cif_fix_enum 1527 2010-12-29 10:47:43Z saulius 
;
_cod_original_formula_sum 'C59.75 H62.75 B1 Br2 Cl2.25 Mn2 N4 O7.50'
_cod_database_code 4301786

loop_
_symmetry_equiv_pos_as_xyz
x,y,z
-x,-y,-z

loop_
_atom_site_label
_atom_site_type_symbol
_atom_site_fract_x
_atom_site_fract_y
_atom_site_fract_z
_atom_site_U_iso_or_equiv
_atom_site_occupancy
_atom_site_adp_type
_atom_site_refinement_flags_posn
_atom_site_refinement_flags_adp
_atom_site_refinement_flags_occupancy
_atom_site_disorder_assembly
_atom_site_disorder_group
_atom_site_attached_hydrogens
Mn1 Mn 0.9141(4) 0.74081(18) -0.00443(18) 0.0273 1.0000 Uani . . . . . .
Mn2 Mn 0.7494(4) 0.65397(18) 0.05781(19) 0.0266 1.0000 Uani . . . . . .
Mn3 Mn -0.0285(4) 0.84825(19) 0.44110(19) 0.0265 1.0000 Uani . . . . . .
Mn4 Mn 0.1673(4) 0.76160(19) 0.50035(19) 0.0303 1.0000 Uani . . . . . .
Br1 Br 1.3679(4) 0.91104(17) -0.19968(19) 0.0820 1.0000 Uani . . . . . .
Br2 Br 0.3333(4) 0.43360(15) 0.14112(17) 0.0548 1.0000 Uani . . . . . .
Br3 Br -0.5803(4) 1.07055(16) 0.35696(18) 0.0632 1.0000 Uani . . . . . .
Br4 Br 0.6248(4) 0.59482(18) 0.68982(19) 0.0785 1.0000 Uani . . . . . .
C1 C 1.113(3) 0.7774(14) -0.0919(14) 0.044(9) 1.0000 Uiso . . . . . .
C2 C 1.157(3) 0.7732(14) -0.1486(14) 0.046(10) 1.0000 Uiso . . . . . .
C3 C 1.231(3) 0.8164(15) -0.1836(14) 0.054(10) 1.0000 Uiso . . . . . .
C4 C 1.253(3) 0.8569(15) -0.1561(14) 0.045(10) 1.0000 Uiso . . . . . .
C5 C 1.215(3) 0.8617(12) -0.1041(13) 0.028(8) 1.0000 Uiso . . . . . .
C6 C 1.138(3) 0.8216(13) -0.0691(13) 0.033(8) 1.0000 Uiso . . . . . .
C7 C 1.091(3) 0.8231(14) -0.0118(13) 0.042(9) 1.0000 Uiso . . . . . .
C8 C 0.916(3) 0.8300(12) 0.0638(12) 0.027(8) 1.0000 Uiso . . . . . .
C9 C 0.783(2) 0.8221(11) 0.0927(11) 0.019(7) 1.0000 Uiso . . . . . .
C10 C 0.765(3) 0.7592(12) 0.1022(12) 0.023(7) 1.0000 Uiso . . . . . .
C11 C 0.643(3) 0.7518(13) 0.1422(12) 0.034(8) 1.0000 Uiso . . . . . .
C12 C 0.629(3) 0.6870(13) 0.1677(12) 0.033(8) 1.0000 Uiso . . . . . .
C13 C 0.622(3) 0.5859(13) 0.1588(12) 0.034(8) 1.0000 Uiso . . . . . .
C14 C 0.589(3) 0.5484(14) 0.1249(13) 0.039(9) 1.0000 Uiso . . . . . .
C15 C 0.494(3) 0.5156(12) 0.1439(12) 0.028(8) 1.0000 Uiso . . . . . .
C16 C 0.461(3) 0.4783(15) 0.1167(14) 0.050(10) 1.0000 Uiso . . . . . .
C17 C 0.542(3) 0.4705(13) 0.0666(13) 0.039(9) 1.0000 Uiso . . . . . .
C18 C 0.637(3) 0.5047(13) 0.0459(13) 0.034(8) 1.0000 Uiso . . . . . .
C19 C 0.660(3) 0.5459(12) 0.0723(12) 0.027(8) 1.0000 Uiso . . . . . .
C20 C 0.884(3) 0.8787(12) -0.0302(12) 0.025(7) 1.0000 Uiso . . . . . .
C21 C 0.836(3) 0.8674(13) -0.0746(12) 0.031(8) 1.0000 Uiso . . . . . .
C22 C 0.805(3) 0.9143(15) -0.1218(14) 0.049(10) 1.0000 Uiso . . . . . .
C23 C 0.753(3) 0.8989(17) -0.1583(16) 0.066(11) 1.0000 Uiso . . . . . .
C24 C 0.725(3) 0.8459(17) -0.1508(15) 0.059(11) 1.0000 Uiso . . . . . .
C25 C 0.763(3) 0.7979(13) -0.1062(13) 0.029(8) 1.0000 Uiso . . . . . .
C26 C 0.481(3) 0.6758(13) 0.1140(13) 0.036(9) 1.0000 Uiso . . . . . .
C27 C 0.461(3) 0.6776(12) 0.0591(12) 0.027(3) 1.0000 Uiso . . . . . .
C28 C 0.350(3) 0.6774(12) 0.0435(12) 0.027(3) 1.0000 Uiso . . . . . .
C29 C 0.336(3) 0.6816(12) -0.0124(12) 0.027(3) 1.0000 Uiso . . . . . .
C30 C 0.446(3) 0.6785(12) -0.0481(12) 0.027(3) 1.0000 Uiso . . . . . .
C31 C 0.556(3) 0.6769(12) -0.0326(12) 0.027(3) 1.0000 Uiso . . . . . .
C32 C 1.013(3) 0.6344(14) 0.0886(13) 0.036(9) 1.0000 Uiso . . . . . .
C33 C 1.119(3) 0.5901(13) 0.1088(12) 0.035(9) 1.0000 Uiso . . . . . .
C34 C 0.918(3) 0.6300(12) -0.0495(11) 0.022(7) 1.0000 Uiso . . . . . .
C35 C 1.025(3) 0.5877(14) -0.0266(13) 0.047(10) 1.0000 Uiso . . . . . .
C36 C -0.218(3) 0.9587(12) 0.4281(12) 0.026(3) 1.0000 Uiso . . . . . .
C37 C -0.306(3) 0.9943(12) 0.4578(12) 0.026(3) 1.0000 Uiso . . . . . .
C38 C -0.411(3) 1.0277(12) 0.4375(12) 0.026(3) 1.0000 Uiso . . . . . .
C39 C -0.429(3) 1.0211(12) 0.3876(12) 0.026(3) 1.0000 Uiso . . . . . .
C40 C -0.348(3) 0.9917(12) 0.3517(12) 0.026(3) 1.0000 Uiso . . . . . .
C41 C -0.233(3) 0.9566(12) 0.3744(12) 0.026(3) 1.0000 Uiso . . . . . .
C42 C -0.138(3) 0.9196(13) 0.3419(13) 0.035(8) 1.0000 Uiso . . . . . .
C43 C -0.012(3) 0.8226(13) 0.3286(13) 0.041(9) 1.0000 Uiso . . . . . .
C44 C 0.037(2) 0.7546(11) 0.3543(11) 0.015(7) 1.0000 Uiso . . . . . .
C45 C 0.133(3) 0.7467(12) 0.3894(12) 0.027(8) 1.0000 Uiso . . . . . .
C46 C 0.206(2) 0.6827(11) 0.4024(11) 0.018(7) 1.0000 Uiso . . . . . .
C47 C 0.308(3) 0.6762(14) 0.4305(14) 0.043(9) 1.0000 Uiso . . . . . .
C48 C 0.419(3) 0.6818(13) 0.5036(13) 0.038(9) 1.0000 Uiso . . . . . .
C49 C 0.416(2) 0.6850(11) 0.5602(11) 0.018(7) 1.0000 Uiso . . . . . .
C50 C 0.501(3) 0.6406(14) 0.5951(14) 0.039(9) 1.0000 Uiso . . . . . .
C51 C 0.503(3) 0.6503(16) 0.6473(16) 0.060(11) 1.0000 Uiso . . . . . .
C52 C 0.418(4) 0.6923(16) 0.6696(15) 0.061(11) 1.0000 Uiso . . . . . .
C53 C 0.335(3) 0.7329(15) 0.6381(15) 0.051(10) 1.0000 Uiso . . . . . .
C54 C 0.325(3) 0.7285(11) 0.5853(11) 0.018(7) 1.0000 Uiso . . . . . .
C55 C -0.220(3) 0.8284(12) 0.3777(12) 0.025(3) 1.0000 Uiso . . . . . .
C56 C -0.284(3) 0.8273(12) 0.4357(12) 0.025(3) 1.0000 Uiso . . . . . .
C57 C -0.419(3) 0.8244(12) 0.4510(12) 0.025(3) 1.0000 Uiso . . . . . .
C58 C -0.474(3) 0.8233(12) 0.5069(12) 0.025(3) 1.0000 Uiso . . . . . .
C59 C -0.402(3) 0.8177(12) 0.5468(12) 0.025(3) 1.0000 Uiso . . . . . .
C60 C -0.272(3) 0.8225(12) 0.5283(12) 0.025(3) 1.0000 Uiso . . . . . .
C61 C 0.250(3) 0.6217(14) 0.5228(14) 0.046(4) 1.0000 Uiso . . . . . .
C62 C 0.154(3) 0.6337(14) 0.5686(14) 0.046(4) 1.0000 Uiso . . . . . .
C63 C 0.126(3) 0.5907(14) 0.6163(14) 0.046(4) 1.0000 Uiso . . . . . .
C64 C 0.028(3) 0.5997(14) 0.6558(14) 0.046(4) 1.0000 Uiso . . . . . .
C65 C -0.044(3) 0.6571(15) 0.6500(14) 0.046(4) 1.0000 Uiso . . . . . .
C66 C -0.012(3) 0.7010(15) 0.6049(15) 0.046(4) 1.0000 Uiso . . . . . .
C67 C 0.240(3) 0.8713(14) 0.4123(13) 0.032(8) 1.0000 Uiso . . . . . .
C68 C 0.320(3) 0.9173(16) 0.3949(15) 0.060(11) 1.0000 Uiso . . . . . .
C69 C 0.013(3) 0.8660(15) 0.5516(14) 0.048(10) 1.0000 Uiso . . . . . .
C70 C 0.101(3) 0.9142(13) 0.5301(12) 0.036(9) 1.0000 Uiso . . . . . .
C71 C 0.3071(19) 0.9199(9) 0.1703(8) 0.038(4) 1.0000 Uiso G . . . . .
C72 C 0.4330(18) 0.9270(9) 0.1574(7) 0.038(4) 1.0000 Uiso G . . . . .
C73 C 0.4851(14) 0.9495(9) 0.1922(9) 0.038(4) 1.0000 Uiso G . . . . .
C74 C 0.4112(19) 0.9648(9) 0.2401(8) 0.038(4) 1.0000 Uiso G . . . . .
C75 C 0.2854(18) 0.9577(9) 0.2530(7) 0.038(4) 1.0000 Uiso G . . . . .
C76 C 0.2333(14) 0.9352(9) 0.2181(9) 0.038(4) 1.0000 Uiso G . . . . .
C77 C 0.251(2) 0.8098(7) 0.1702(8) 0.040(4) 1.0000 Uiso G . . . . .
C78 C 0.1745(18) 0.7750(9) 0.1596(7) 0.040(4) 1.0000 Uiso G . . . . .
C79 C 0.1708(18) 0.7169(9) 0.1914(9) 0.040(4) 1.0000 Uiso G . . . . .
C80 C 0.244(2) 0.6937(7) 0.2339(8) 0.040(4) 1.0000 Uiso G . . . . .
C81 C 0.3202(18) 0.7285(9) 0.2445(7) 0.040(4) 1.0000 Uiso G . . . . .
C82 C 0.3240(18) 0.7866(9) 0.2127(9) 0.040(4) 1.0000 Uiso G . . . . .
C83 C 0.0934(13) 0.9165(9) 0.1292(8) 0.032(3) 1.0000 Uiso G . . . . .
C84 C 0.0625(16) 0.9581(9) 0.0815(7) 0.032(3) 1.0000 Uiso G . . . . .
C85 C -0.0631(18) 0.9853(8) 0.0774(6) 0.032(3) 1.0000 Uiso G . . . . .
C86 C -0.1577(13) 0.9708(8) 0.1211(8) 0.032(3) 1.0000 Uiso G . . . . .
C87 C -0.1268(16) 0.9292(9) 0.1688(7) 0.032(3) 1.0000 Uiso G . . . . .
C88 C -0.0013(18) 0.9021(8) 0.1729(6) 0.032(3) 1.0000 Uiso G . . . . .
C89 C 0.3312(19) 0.8873(9) 0.0696(7) 0.042(4) 1.0000 Uiso G . . . . .
C90 C 0.363(2) 0.9421(7) 0.0392(8) 0.042(4) 1.0000 Uiso G . . . . .
C91 C 0.427(2) 0.9458(7) -0.0145(8) 0.042(4) 1.0000 Uiso G . . . . .
C92 C 0.4591(19) 0.8948(9) -0.0378(7) 0.042(4) 1.0000 Uiso G . . . . .
C93 C 0.427(2) 0.8401(8) -0.0073(8) 0.042(4) 1.0000 Uiso G . . . . .
C94 C 0.363(2) 0.8363(7) 0.0464(8) 0.042(4) 1.0000 Uiso G . . . . .
C95 C 0.7350(17) 0.6884(6) 0.3288(7) 0.030(3) 1.0000 Uiso G . . . . .
C96 C 0.8259(13) 0.7110(8) 0.2870(8) 0.030(3) 1.0000 Uiso G . . . . .
C97 C 0.7973(15) 0.7691(8) 0.2547(7) 0.030(3) 1.0000 Uiso G . . . . .
C98 C 0.6779(17) 0.8045(6) 0.2642(7) 0.030(3) 1.0000 Uiso G . . . . .
C99 C 0.5869(14) 0.7818(7) 0.3061(8) 0.030(3) 1.0000 Uiso G . . . . .
C100 C 0.6155(15) 0.7238(8) 0.3384(7) 0.030(3) 1.0000 Uiso G . . . . .
C101 C 0.6380(14) 0.5833(8) 0.3702(8) 0.025(3) 1.0000 Uiso G . . . . .
C102 C 0.6002(16) 0.5438(8) 0.4188(6) 0.025(3) 1.0000 Uiso G . . . . .
C103 C 0.4971(17) 0.5166(7) 0.4228(6) 0.025(3) 1.0000 Uiso G . . . . .
C104 C 0.4318(14) 0.5289(8) 0.3782(8) 0.025(3) 1.0000 Uiso G . . . . .
C105 C 0.4695(17) 0.5684(8) 0.3295(6) 0.025(3) 1.0000 Uiso G . . . . .
C106 C 0.5726(17) 0.5956(7) 0.3255(6) 0.025(3) 1.0000 Uiso G . . . . .
C107 C 0.8915(15) 0.5795(9) 0.3287(8) 0.033(3) 1.0000 Uiso G . . . . .
C108 C 0.8778(14) 0.5634(9) 0.2810(8) 0.033(3) 1.0000 Uiso G . . . . .
C109 C 0.9839(19) 0.5385(9) 0.2480(7) 0.033(3) 1.0000 Uiso G . . . . .
C110 C 1.1037(15) 0.5297(8) 0.2627(7) 0.033(3) 1.0000 Uiso G . . . . .
C111 C 1.1174(14) 0.5458(9) 0.3104(8) 0.033(3) 1.0000 Uiso G . . . . .
C112 C 1.0114(19) 0.5707(9) 0.3434(7) 0.033(3) 1.0000 Uiso G . . . . .
C113 C 0.791(2) 0.6127(9) 0.4280(7) 0.042(4) 1.0000 Uiso G . . . . .
C114 C 0.844(2) 0.5576(7) 0.4594(9) 0.042(4) 1.0000 Uiso G . . . . .
C115 C 0.8669(19) 0.5547(7) 0.5125(8) 0.042(4) 1.0000 Uiso G . . . . .
C116 C 0.836(2) 0.6068(10) 0.5340(7) 0.042(4) 1.0000 Uiso G . . . . .
C117 C 0.783(2) 0.6619(7) 0.5026(9) 0.042(4) 1.0000 Uiso G . . . . .
C118 C 0.7607(19) 0.6649(7) 0.4496(8) 0.042(4) 1.0000 Uiso G . . . . .
C119 C 0.212(6) 0.586(3) 0.803(3) 0.048(19) 0.5000 Uiso . . . . . .
C120 C 0.658(3) 0.7138(14) 0.7620(13) 0.045(9) 1.0000 Uiso . . . . . .
N1 N 0.951(2) 0.8256(10) 0.0049(10) 0.028(7) 1.0000 Uiso . . . . . .
N2 N 0.812(2) 0.8093(10) -0.0697(10) 0.030(6) 1.0000 Uiso . . . . . .
N3 N 0.606(2) 0.6535(10) 0.1278(9) 0.028(6) 1.0000 Uiso . . . . . .
N4 N 0.565(2) 0.6774(10) 0.0202(10) 0.027(3) 1.0000 Uiso . . . . . .
N5 N -0.106(2) 0.8545(9) 0.3675(9) 0.020(6) 1.0000 Uiso . . . . . .
N6 N -0.218(2) 0.8234(9) 0.4778(10) 0.025(3) 1.0000 Uiso . . . . . .
N7 N 0.295(2) 0.6793(10) 0.4887(10) 0.025(6) 1.0000 Uiso . . . . . .
N8 N 0.079(3) 0.6912(12) 0.5647(11) 0.046(4) 1.0000 Uiso . . . . . .
O1 O 1.0487(17) 0.7323(8) -0.0588(8) 0.033(5) 1.0000 Uiso . . . . . .
O2 O 0.7686(15) 0.7378(7) 0.0532(7) 0.015(4) 1.0000 Uiso . . . . . .
O3 O 0.7575(18) 0.5737(8) 0.0556(8) 0.030(5) 1.0000 Uiso . . . . . .
O4 O 1.0324(18) 0.6872(8) 0.0553(8) 0.034(5) 1.0000 Uiso . . . . . .
O5 O 0.9018(18) 0.6247(8) 0.1040(8) 0.032(5) 1.0000 Uiso . . . . . .
O6 O 0.8585(16) 0.6720(7) -0.0147(7) 0.023(5) 1.0000 Uiso . . . . . .
O7 O -0.1082(16) 0.9265(7) 0.4466(7) 0.022(5) 1.0000 Uiso . . . . . .
O8 O 0.0707(16) 0.7657(7) 0.4433(7) 0.024(5) 1.0000 Uiso . . . . . .
O9 O 0.2466(17) 0.7698(8) 0.5558(7) 0.026(5) 1.0000 Uiso . . . . . .
O10 O 0.1345(18) 0.8826(8) 0.3953(8) 0.033(5) 1.0000 Uiso . . . . . .
O11 O 0.2846(17) 0.8193(8) 0.4385(8) 0.030(5) 1.0000 Uiso . . . . . .
O12 O 0.0295(17) 0.8302(8) 0.5116(7) 0.025(5) 1.0000 Uiso . . . . . .
O13 O 0.8692(19) 0.9088(9) 0.6863(9) 0.049(6) 1.0000 Uiso . . . . . .
O14 O 0.149(2) 0.8964(9) 0.6791(9) 0.054(7) 1.0000 Uiso . . . . . .
O15 O 0.0270(16) 0.7942(7) 0.7198(7) 0.019(4) 1.0000 Uiso . . . . . .
Cl1 Cl 0.0663(17) 0.6015(8) 0.8045(8) 0.056(3) 0.5000 Uiso . . . . . .
Cl2 Cl 0.3004(17) 0.6269(8) 0.8177(8) 0.056(3) 0.5000 Uiso . . . . . .
Cl3 Cl 0.2982(17) 0.5489(8) 0.7449(8) 0.056(3) 0.5000 Uiso . . . . . .
Cl4 Cl 0.5266(14) 0.7430(6) 0.7991(6) 0.124(5) 1.0000 Uiso . . . . . .
Cl5 Cl 0.6815(14) 0.7687(7) 0.6974(7) 0.139(5) 1.0000 Uiso . . . . . .
Cl6 Cl 0.7895(12) 0.6989(6) 0.7944(5) 0.105(4) 1.0000 Uiso . . . . . .
B1 B 0.247(3) 0.8859(13) 0.1318(13) 0.017(8) 1.0000 Uiso . . . . . .
B2 B 0.764(3) 0.6152(14) 0.3668(13) 0.020(9) 1.0000 Uiso . . . . . .
H31 H 1.2576 0.8194 -0.2216 0.0630 1.0000 Uiso . . . . . .
H51 H 1.2384 0.8938 -0.0919 0.0311 1.0000 Uiso . . . . . .
H71 H 1.1134 0.8579 -0.0025 0.0381 1.0000 Uiso . . . . . .
H72 H 1.1345 0.7862 0.0121 0.0380 1.0000 Uiso . . . . . .
H81 H 0.9275 0.8694 0.0678 0.0290 1.0000 Uiso . . . . . .
H82 H 0.9728 0.7982 0.0854 0.0290 1.0000 Uiso . . . . . .
H91 H 0.7651 0.8367 0.1279 0.0250 1.0000 Uiso . . . . . .
H92 H 0.7215 0.8489 0.0691 0.0250 1.0000 Uiso . . . . . .
H101 H 0.8360 0.7329 0.1229 0.0270 1.0000 Uiso . . . . . .
H111 H 0.6316 0.7751 0.1713 0.0390 1.0000 Uiso . . . . . .
H112 H 0.5699 0.7702 0.1212 0.0390 1.0000 Uiso . . . . . .
H121 H 0.7133 0.6656 0.1820 0.0379 1.0000 Uiso . . . . . .
H122 H 0.5656 0.6842 0.2009 0.0380 1.0000 Uiso . . . . . .
H131 H 0.7096 0.5683 0.1673 0.0389 1.0000 Uiso . . . . . .
H132 H 0.5678 0.5810 0.1969 0.0390 1.0000 Uiso . . . . . .
H151 H 0.4434 0.5182 0.1791 0.0300 1.0000 Uiso . . . . . .
H181 H 0.6906 0.4998 0.0114 0.0460 1.0000 Uiso . . . . . .
H201 H 0.9473 0.9071 -0.0463 0.0340 1.0000 Uiso . . . . . .
H202 H 0.8179 0.9005 -0.0065 0.0340 1.0000 Uiso . . . . . .
H221 H 0.8197 0.9589 -0.1244 0.0710 1.0000 Uiso . . . . . .
H231 H 0.7469 0.9275 -0.1914 0.0800 1.0000 Uiso . . . . . .
H241 H 0.6843 0.8381 -0.1780 0.0700 1.0000 Uiso . . . . . .
H251 H 0.7541 0.7577 -0.1015 0.0410 1.0000 Uiso . . . . . .
H261 H 0.4533 0.7173 0.1208 0.0511 1.0000 Uiso . . . . . .
H262 H 0.4248 0.6505 0.1395 0.0510 1.0000 Uiso . . . . . .
H281 H 0.2755 0.6746 0.0715 0.0320 1.0000 Uiso . . . . . .
H291 H 0.2536 0.6868 -0.0242 0.0320 1.0000 Uiso . . . . . .
H301 H 0.4431 0.6799 -0.0865 0.0320 1.0000 Uiso . . . . . .
H311 H 0.6295 0.6732 -0.0580 0.0320 1.0000 Uiso . . . . . .
H331 H 1.0898 0.5505 0.1329 0.0500 1.0000 Uiso . . . . . .
H332 H 1.1658 0.6058 0.1306 0.0499 1.0000 Uiso . . . . . .
H333 H 1.1845 0.5753 0.0755 0.0500 1.0000 Uiso . . . . . .
H341 H 0.9457 0.6505 -0.0858 0.0220 1.0000 Uiso . . . . . .
H342 H 0.8529 0.6066 -0.0514 0.0221 1.0000 Uiso . . . . . .
H351 H 1.0397 0.5472 -0.0360 0.0601 1.0000 Uiso . . . . . .
H352 H 1.1017 0.6021 -0.0365 0.0600 1.0000 Uiso . . . . . .
H353 H 1.0083 0.5776 0.0153 0.0600 1.0000 Uiso . . . . . .
H371 H -0.2882 0.9953 0.4940 0.0300 1.0000 Uiso . . . . . .
H381 H -0.4703 1.0531 0.4608 0.0301 1.0000 Uiso . . . . . .
H401 H -0.3617 0.9931 0.3152 0.0300 1.0000 Uiso . . . . . .
H421 H -0.0603 0.9367 0.3322 0.0510 1.0000 Uiso . . . . . .
H422 H -0.1682 0.9239 0.3054 0.0510 1.0000 Uiso . . . . . .
H431 H 0.0600 0.8424 0.3152 0.0610 1.0000 Uiso . . . . . .
H432 H -0.0517 0.8245 0.2950 0.0610 1.0000 Uiso . . . . . .
H441 H -0.0372 0.7362 0.3788 0.0130 1.0000 Uiso . . . . . .
H442 H 0.0680 0.7294 0.3266 0.0130 1.0000 Uiso . . . . . .
H451 H 0.1912 0.7749 0.3683 0.0290 1.0000 Uiso . . . . . .
H481 H 0.4506 0.7174 0.4788 0.0470 1.0000 Uiso . . . . . .
H482 H 0.4794 0.6456 0.4954 0.0470 1.0000 Uiso . . . . . .
H501 H 0.5591 0.6080 0.5800 0.0291 1.0000 Uiso . . . . . .
H521 H 0.4240 0.6943 0.7065 0.0620 1.0000 Uiso . . . . . .
H531 H 0.2697 0.7644 0.6506 0.0751 1.0000 Uiso . . . . . .
H551 H -0.2803 0.8523 0.3531 0.0291 1.0000 Uiso . . . . . .
H552 H -0.1984 0.7868 0.3705 0.0290 1.0000 Uiso . . . . . .
H581 H -0.5667 0.8271 0.5169 0.0291 1.0000 Uiso . . . . . .
H591 H -0.4403 0.8107 0.5877 0.0290 1.0000 Uiso . . . . . .
H601 H -0.2248 0.8211 0.5566 0.0291 1.0000 Uiso . . . . . .
H611 H 0.3232 0.5916 0.5364 0.0600 1.0000 Uiso . . . . . .
H612 H 0.2152 0.6032 0.4993 0.0600 1.0000 Uiso . . . . . .
H631 H 0.1878 0.5506 0.6210 0.0601 1.0000 Uiso . . . . . .
H651 H -0.1238 0.6691 0.6721 0.0600 1.0000 Uiso . . . . . .
H661 H -0.0579 0.7409 0.6026 0.0600 1.0000 Uiso . . . . . .
H681 H 0.3662 0.9147 0.4243 0.0950 1.0000 Uiso . . . . . .
H682 H 0.2671 0.9571 0.3876 0.0950 1.0000 Uiso . . . . . .
H683 H 0.3798 0.9122 0.3619 0.0950 1.0000 Uiso . . . . . .
H691 H -0.0811 0.8890 0.5556 0.0560 1.0000 Uiso . . . . . .
H692 H 0.0252 0.8436 0.5876 0.0560 1.0000 Uiso . . . . . .
H701 H 0.0972 0.9379 0.5555 0.0510 1.0000 Uiso . . . . . .
H702 H 0.0721 0.9421 0.4955 0.0511 1.0000 Uiso . . . . . .
H703 H 0.1839 0.8934 0.5196 0.0510 1.0000 Uiso . . . . . .
H721 H 0.4799 0.9170 0.1256 0.0420 1.0000 Uiso . . . . . .
H731 H 0.5686 0.9545 0.1833 0.0420 1.0000 Uiso . . . . . .
H741 H 0.4473 0.9803 0.2631 0.0421 1.0000 Uiso . . . . . .
H751 H 0.2369 0.9689 0.2853 0.0420 1.0000 Uiso . . . . . .
H761 H 0.1481 0.9316 0.2277 0.0420 1.0000 Uiso . . . . . .
H781 H 0.1239 0.7897 0.1316 0.0510 1.0000 Uiso . . . . . .
H791 H 0.1191 0.6925 0.1844 0.0510 1.0000 Uiso . . . . . .
H801 H 0.2411 0.6539 0.2553 0.0511 1.0000 Uiso . . . . . .
H811 H 0.3679 0.7123 0.2733 0.0510 1.0000 Uiso . . . . . .
H821 H 0.3726 0.8095 0.2205 0.0510 1.0000 Uiso . . . . . .
H841 H 0.1260 0.9676 0.0516 0.0310 1.0000 Uiso . . . . . .
H851 H -0.0831 1.0139 0.0454 0.0310 1.0000 Uiso . . . . . .
H861 H -0.2408 0.9904 0.1187 0.0310 1.0000 Uiso . . . . . .
H871 H -0.1893 0.9203 0.1982 0.0310 1.0000 Uiso . . . . . .
H881 H 0.0202 0.8742 0.2043 0.0310 1.0000 Uiso . . . . . .
H901 H 0.3363 0.9766 0.0534 0.0440 1.0000 Uiso . . . . . .
H911 H 0.4459 0.9823 -0.0356 0.0440 1.0000 Uiso . . . . . .
H921 H 0.5061 0.8962 -0.0730 0.0440 1.0000 Uiso . . . . . .
H931 H 0.4565 0.8045 -0.0213 0.0440 1.0000 Uiso . . . . . .
H941 H 0.3468 0.7988 0.0678 0.0440 1.0000 Uiso . . . . . .
H961 H 0.9053 0.6876 0.2801 0.0380 1.0000 Uiso . . . . . .
H971 H 0.8566 0.7842 0.2260 0.0380 1.0000 Uiso . . . . . .
H981 H 0.6574 0.8433 0.2427 0.0381 1.0000 Uiso . . . . . .
H991 H 0.5071 0.8058 0.3132 0.0380 1.0000 Uiso . . . . . .
H1001 H 0.5557 0.7090 0.3673 0.0380 1.0000 Uiso . . . . . .
H1021 H 0.6428 0.5352 0.4487 0.0290 1.0000 Uiso . . . . . .
H1031 H 0.4700 0.4904 0.4550 0.0291 1.0000 Uiso . . . . . .
H1041 H 0.3622 0.5109 0.3800 0.0290 1.0000 Uiso . . . . . .
H1051 H 0.4275 0.5761 0.2987 0.0291 1.0000 Uiso . . . . . .
H1061 H 0.6003 0.6209 0.2924 0.0290 1.0000 Uiso . . . . . .
H1081 H 0.7972 0.5690 0.2705 0.0350 1.0000 Uiso . . . . . .
H1091 H 0.9755 0.5285 0.2154 0.0350 1.0000 Uiso . . . . . .
H1101 H 1.1746 0.5143 0.2405 0.0351 1.0000 Uiso . . . . . .
H1111 H 1.1954 0.5403 0.3208 0.0350 1.0000 Uiso . . . . . .
H1121 H 1.0174 0.5810 0.3759 0.0350 1.0000 Uiso . . . . . .
H1141 H 0.8671 0.5237 0.4437 0.0470 1.0000 Uiso . . . . . .
H1151 H 0.9032 0.5171 0.5327 0.0470 1.0000 Uiso . . . . . .
H1161 H 0.8480 0.6026 0.5708 0.0470 1.0000 Uiso . . . . . .
H1171 H 0.7565 0.6949 0.5198 0.0470 1.0000 Uiso . . . . . .
H1181 H 0.7205 0.7015 0.4307 0.0470 1.0000 Uiso . . . . . .
H1201 H 0.6424 0.6755 0.7537 0.0501 1.0000 Uiso . . . . . .
H1191 H 0.2328 0.5539 0.8308 0.0526 0.5000 Uiso . . . . . .
H471 H 0.3561 0.7080 0.4062 0.0477 1.0000 Uiso . . . . . .
H472 H 0.3644 0.6369 0.4249 0.0477 1.0000 Uiso . . . . . .
H461 H 0.1506 0.6554 0.4254 0.0205 1.0000 Uiso . . . . . .
H462 H 0.2367 0.6670 0.3671 0.0205 1.0000 Uiso . . . . . .
H571 H -0.4657 0.8234 0.4229 0.0294 1.0000 Uiso . . . . . .
H641 H 0.0030 0.5690 0.6903 0.0600 1.0000 Uiso . . . . . .
H21 H 1.1349 0.7441 -0.1650 0.0592 1.0000 Uiso . . . . . .
H171 H 0.5307 0.4409 0.0465 0.0545 1.0000 Uiso . . . . . .

loop_
_atom_site_aniso_label
_atom_site_aniso_U_11
_atom_site_aniso_U_22
_atom_site_aniso_U_33
_atom_site_aniso_U_23
_atom_site_aniso_U_13
_atom_site_aniso_U_12
Mn1 0.041(3) 0.016(3) 0.018(3) 0.007(2) 0.002(2) -0.009(2)
Mn2 0.039(3) 0.014(3) 0.021(3) 0.005(2) 0.000(3) -0.008(2)
Mn3 0.035(3) 0.018(3) 0.020(3) 0.000(2) 0.000(2) -0.002(2)
Mn4 0.037(3) 0.019(3) 0.028(3) -0.004(2) -0.005(3) 0.008(2)
Br1 0.098(4) 0.046(3) 0.083(3) 0.010(2) 0.033(3) -0.042(2)
Br2 0.063(3) 0.032(2) 0.068(3) 0.000(2) 0.003(2) -0.026(2)
Br3 0.069(3) 0.039(2) 0.078(3) -0.010(2) -0.038(3) 0.016(2)
Br4 0.102(4) 0.050(2) 0.085(3) -0.016(2) -0.066(3) 0.029(2)

loop_
_atom_type_symbol
_atom_type_scat_dispersion_real
_atom_type_scat_dispersion_imag
_atom_type_scat_Cromer_Mann_a1
_atom_type_scat_Cromer_Mann_b1
_atom_type_scat_Cromer_Mann_a2
_atom_type_scat_Cromer_Mann_b2
_atom_type_scat_Cromer_Mann_a3
_atom_type_scat_Cromer_Mann_b3
_atom_type_scat_Cromer_Mann_a4
_atom_type_scat_Cromer_Mann_b4
_atom_type_scat_Cromer_Mann_c
_atom_type_scat_source
C 0.0033 0.0016 2.3100 20.8439 1.0200 10.2075 1.5886 0.5687 0.8650 51.6512 0.2156 'International Tables Vol C 4.2.6.8 and 6.1.1.4'
H 0.0000 0.0000 0.4930 10.5109 0.3229 26.1257 0.1402 3.1424 0.0408 57.7998 0.0030 'International Tables Vol C 4.2.6.8 and 6.1.1.4'
N 0.0061 0.0033 12.2126 0.0057 3.1322 9.8933 2.0125 28.9975 1.1663 0.5826 -11.5290 'International Tables Vol C 4.2.6.8 and 6.1.1.4'
O 0.0106 0.0060 3.0485 13.2771 2.2868 5.7011 1.5463 0.3239 0.8670 32.9089 0.2508 'International Tables Vol C 4.2.6.8 and 6.1.1.4'
Fe 0.3463 0.8444 11.7695 4.7611 7.3573 0.3072 3.5222 15.3535 2.3045 76.8805 1.0369 'International Tables Vol C 4.2.6.8 and 6.1.1.4'
B 0.0013 0.0007 2.0545 23.2185 1.3326 1.0210 1.0979 60.3498 0.7068 0.1403 -0.1932 'International Tables Vol C 4.2.6.8 and 6.1.1.4'
Cl 0.1484 0.1585 11.4604 0.0104 7.1964 1.1662 6.2556 18.5194 1.6455 47.7784 -9.5574 'International Tables Vol C 4.2.6.8 and 6.1.1.4'
Br -0.2901 2.4595 17.1789 2.1723 5.2358 16.5796 5.6377 0.2609 3.9851 41.4328 2.9557 'International Tables Vol C 4.2.6.8 and 6.1.1.4'
Mn 0.3368 0.7283 11.2819 5.3409 7.3573 0.3432 3.0193 17.8674 2.2441 83.7543 1.0896 'International Tables Vol C 4.2.6.8 and 6.1.1.4'

loop_
_geom_angle_atom_site_label_1
_geom_angle_site_symmetry_1
_geom_angle_atom_site_label_2
_geom_angle_site_symmetry_2
_geom_angle_atom_site_label_3
_geom_angle_site_symmetry_3
_geom_angle
_geom_angle_publ_flag
N1 . Mn1 . N2 . 78.0(9) yes
N1 . Mn1 . O1 . 92.8(9) yes
N2 . Mn1 . O1 . 86.6(8) yes
N1 . Mn1 . O2 . 95.6(8) yes
N2 . Mn1 . O2 . 96.3(8) yes
O1 . Mn1 . O2 . 171.5(8) yes
N1 . Mn1 . O4 . 93.1(8) yes
N2 . Mn1 . O4 . 170.0(8) yes
O1 . Mn1 . O4 . 89.3(8) yes
O2 . Mn1 . O4 . 89.1(7) yes
N1 . Mn1 . O6 . 172.0(8) yes
N2 . Mn1 . O6 . 95.6(8) yes
O1 . Mn1 . O6 . 91.5(8) yes
O2 . Mn1 . O6 . 80.3(7) yes
O4 . Mn1 . O6 . 93.7(7) yes
N3 . Mn2 . N4 . 76.5(9) yes
N3 . Mn2 . O2 . 94.0(8) yes
N4 . Mn2 . O2 . 97.6(7) yes
N3 . Mn2 . O3 . 94.7(8) yes
N4 . Mn2 . O3 . 87.7(8) yes
O2 . Mn2 . O3 . 170.7(8) yes
N3 . Mn2 . O5 . 95.2(8) yes
N4 . Mn2 . O5 . 170.5(8) yes
O2 . Mn2 . O5 . 87.2(7) yes
O3 . Mn2 . O5 . 88.6(8) yes
N3 . Mn2 . O6 . 166.9(8) yes
N4 . Mn2 . O6 . 94.3(8) yes
O2 . Mn2 . O6 . 77.8(7) yes
O3 . Mn2 . O6 . 94.2(8) yes
O5 . Mn2 . O6 . 94.6(7) yes
N5 . Mn3 . N6 . 79.2(8) yes
N5 . Mn3 . O7 . 92.5(8) yes
N6 . Mn3 . O7 . 85.3(8) yes
N5 . Mn3 . O8 . 95.7(8) yes
N6 . Mn3 . O8 . 98.1(7) yes
O7 . Mn3 . O8 . 171.6(8) yes
N5 . Mn3 . O10 . 92.7(8) yes
N6 . Mn3 . O10 . 170.0(8) yes
O7 . Mn3 . O10 . 89.2(7) yes
O8 . Mn3 . O10 . 88.5(7) yes
N5 . Mn3 . O12 . 170.3(8) yes
N6 . Mn3 . O12 . 93.7(8) yes
O7 . Mn3 . O12 . 93.5(8) yes
O8 . Mn3 . O12 . 78.7(7) yes
O10 . Mn3 . O12 . 95.0(8) yes
N7 . Mn4 . N8 . 77.7(9) yes
N7 . Mn4 . O8 . 95.8(8) yes
N8 . Mn4 . O8 . 97.2(9) yes
N7 . Mn4 . O9 . 93.1(8) yes
N8 . Mn4 . O9 . 86.2(9) yes
O8 . Mn4 . O9 . 171.0(8) yes
N7 . Mn4 . O11 . 93.3(8) yes
N8 . Mn4 . O11 . 170.2(9) yes
O8 . Mn4 . O11 . 87.7(7) yes
O9 . Mn4 . O11 . 90.2(7) yes
N7 . Mn4 . O12 . 171.3(8) yes
N8 . Mn4 . O12 . 96.0(9) yes
O8 . Mn4 . O12 . 78.8(7) yes
O9 . Mn4 . O12 . 92.6(8) yes
O11 . Mn4 . O12 . 93.3(7) yes
C2 . C1 . C6 . 123(3) yes
C2 . C1 . O1 . 117(3) yes
C6 . C1 . O1 . 120(3) yes
C1 . C2 . C3 . 119(3) yes
C1 . C2 . H21 . 122.4 no
C3 . C2 . H21 . 118.3 no
C2 . C3 . C4 . 113(3) yes
C2 . C3 . H31 . 125.3 no
C4 . C3 . H31 . 121.4 no
Br1 . C4 . C3 . 115(3) yes
Br1 . C4 . C5 . 116(2) yes
C3 . C4 . C5 . 129(3) yes
C4 . C5 . C6 . 119(3) yes
C4 . C5 . H51 . 117.9 no
C6 . C5 . H51 . 122.9 no
C5 . C6 . C1 . 117(3) yes
C5 . C6 . C7 . 123(3) yes
C1 . C6 . C7 . 120(3) yes
C6 . C7 . N1 . 115(3) yes
C6 . C7 . H71 . 109.8 no
N1 . C7 . H71 . 108.8 no
C6 . C7 . H72 . 109.1 no
N1 . C7 . H72 . 107.6 no
H71 . C7 . H72 . 105.6 no
C9 . C8 . N1 . 119(2) yes
C9 . C8 . H81 . 107.1 no
N1 . C8 . H81 . 109.6 no
C9 . C8 . H82 . 104.9 no
N1 . C8 . H82 . 108.3 no
H81 . C8 . H82 . 107.9 no
C8 . C9 . C10 . 112(2) yes
C8 . C9 . H91 . 109.3 no
C10 . C9 . H91 . 111.6 no
C8 . C9 . H92 . 108.0 no
C10 . C9 . H92 . 109.5 no
H91 . C9 . H92 . 106.3 no
C9 . C10 . C11 . 109(2) yes
C9 . C10 . O2 . 115(2) yes
C11 . C10 . O2 . 111(2) yes
C9 . C10 . H101 . 106.8 no
C11 . C10 . H101 . 105.2 no
O2 . C10 . H101 . 108.8 no
C10 . C11 . C12 . 115(2) yes
C10 . C11 . H111 . 111.4 no
C12 . C11 . H111 . 110.3 no
C10 . C11 . H112 . 108.2 no
C12 . C11 . H112 . 105.8 no
H111 . C11 . H112 . 105.3 no
C11 . C12 . N3 . 114(2) yes
C11 . C12 . H121 . 105.8 no
N3 . C12 . H121 . 108.7 no
C11 . C12 . H122 . 111.8 no
N3 . C12 . H122 . 111.6 no
H121 . C12 . H122 . 104.4 no
C14 . C13 . N3 . 110(2) yes
C14 . C13 . H131 . 108.4 no
N3 . C13 . H131 . 113.3 no
C14 . C13 . H132 . 110.3 no
N3 . C13 . H132 . 111.3 no
H131 . C13 . H132 . 103.4 no
C13 . C14 . C15 . 122(3) yes
C13 . C14 . C19 . 119(3) yes
C15 . C14 . C19 . 119(3) yes
C14 . C15 . C16 . 126(3) yes
C14 . C15 . H151 . 119.5 no
C16 . C15 . H151 . 114.5 no
Br2 . C16 . C15 . 127(3) yes
Br2 . C16 . C17 . 118(2) yes
C15 . C16 . C17 . 115(3) yes
C16 . C17 . C18 . 120(3) yes
C16 . C17 . H171 . 120.2 no
C18 . C17 . H171 . 120.1 no
C17 . C18 . C19 . 123(3) yes
C17 . C18 . H181 . 119.2 no
C19 . C18 . H181 . 117.5 no
C14 . C19 . C18 . 116(3) yes
C14 . C19 . O3 . 119(3) yes
C18 . C19 . O3 . 123(3) yes
C21 . C20 . N1 . 116(2) yes
C21 . C20 . H201 . 109.0 no
N1 . C20 . H201 . 106.3 no
C21 . C20 . H202 . 111.6 no
N1 . C20 . H202 . 108.2 no
H201 . C20 . H202 . 105.0 no
C20 . C21 . C22 . 122(3) yes
C20 . C21 . N2 . 118(2) yes
C22 . C21 . N2 . 120(3) yes
C21 . C22 . C23 . 116(3) yes
C21 . C22 . H221 . 119.2 no
C23 . C22 . H221 . 124.5 no
C22 . C23 . C24 . 123(4) yes
C22 . C23 . H231 . 115.1 no
C24 . C23 . H231 . 122.1 no
C23 . C24 . C25 . 121(4) yes
C23 . C24 . H241 . 118.6 no
C25 . C24 . H241 . 119.8 no
C24 . C25 . N2 . 119(3) yes
C24 . C25 . H251 . 124.9 no
N2 . C25 . H251 . 116.0 no
C27 . C26 . N3 . 119(3) yes
C27 . C26 . H261 . 107.9 no
N3 . C26 . H261 . 108.1 no
C27 . C26 . H262 . 106.5 no
N3 . C26 . H262 . 108.0 no
H261 . C26 . H262 . 107.1 no
C26 . C27 . C28 . 127(3) yes
C26 . C27 . N4 . 116(3) yes
C28 . C27 . N4 . 118(3) yes
C27 . C28 . C29 . 123(3) yes
C27 . C28 . H281 . 118.6 no
C29 . C28 . H281 . 118.3 no
C28 . C29 . C30 . 115(3) yes
C28 . C29 . H291 . 122.6 no
C30 . C29 . H291 . 122.3 no
C29 . C30 . C31 . 122(3) yes
C29 . C30 . H301 . 119.0 no
C31 . C30 . H301 . 119.0 no
C30 . C31 . N4 . 121(3) yes
C30 . C31 . H311 . 119.0 no
N4 . C31 . H311 . 119.5 no
C33 . C32 . O4 . 120(3) yes
C33 . C32 . O5 . 120(3) yes
O4 . C32 . O5 . 119(3) yes
C32 . C33 . H331 . 111.4 no
C32 . C33 . H332 . 113.0 no
H331 . C33 . H332 . 109.0 no
C32 . C33 . H333 . 110.9 no
H331 . C33 . H333 . 104.2 no
H332 . C33 . H333 . 108.0 no
C35 . C34 . O6 . 111(2) yes
C35 . C34 . H341 . 109.7 no
O6 . C34 . H341 . 111.2 no
C35 . C34 . H342 . 109.0 no
O6 . C34 . H342 . 107.4 no
H341 . C34 . H342 . 108.3 no
C34 . C35 . H351 . 113.3 no
C34 . C35 . H352 . 114.2 no
H351 . C35 . H352 . 108.0 no
C34 . C35 . H353 . 111.3 no
H351 . C35 . H353 . 102.8 no
H352 . C35 . H353 . 106.3 no
C37 . C36 . C41 . 120(3) yes
C37 . C36 . O7 . 123(3) yes
C41 . C36 . O7 . 117(2) yes
C36 . C37 . C38 . 121(3) yes
C36 . C37 . H371 . 116.3 no
C38 . C37 . H371 . 122.2 no
C37 . C38 . C39 . 117(3) yes
C37 . C38 . H381 . 117.1 no
C39 . C38 . H381 . 125.5 no
Br3 . C39 . C38 . 118(2) yes
Br3 . C39 . C40 . 113(2) yes
C38 . C39 . C40 . 128(3) yes
C39 . C40 . C41 . 113(3) yes
C39 . C40 . H401 . 124.1 no
C41 . C40 . H401 . 123.1 no
C40 . C41 . C36 . 119(3) yes
C40 . C41 . C42 . 120(3) yes
C36 . C41 . C42 . 121(3) yes
C41 . C42 . N5 . 116(2) yes
C41 . C42 . H421 . 108.8 no
N5 . C42 . H421 . 109.0 no
C41 . C42 . H422 . 108.1 no
N5 . C42 . H422 . 108.9 no
H421 . C42 . H422 . 105.3 no
C44 . C43 . N5 . 113(2) yes
C44 . C43 . H431 . 108.5 no
N5 . C43 . H431 . 111.1 no
C44 . C43 . H432 . 108.4 no
N5 . C43 . H432 . 108.9 no
H431 . C43 . H432 . 106.5 no
C43 . C44 . C45 . 113(2) yes
C43 . C44 . H441 . 109.1 no
C45 . C44 . H441 . 107.0 no
C43 . C44 . H442 . 113.0 no
C45 . C44 . H442 . 110.3 no
H441 . C44 . H442 . 104.2 no
C44 . C45 . C46 . 114(2) yes
C44 . C45 . O8 . 110(2) yes
C46 . C45 . O8 . 109(2) yes
C44 . C45 . H451 . 105.1 no
C46 . C45 . H451 . 110.1 no
O8 . C45 . H451 . 109.4 no
C45 . C46 . C47 . 114(2) yes
C45 . C46 . H461 . 110.3 no
C47 . C46 . H461 . 107.2 no
C45 . C46 . H462 . 109.6 no
C47 . C46 . H462 . 110.2 no
H461 . C46 . H462 . 105.1 no
C46 . C47 . N7 . 124(3) yes
C46 . C47 . H471 . 102.5 no
N7 . C47 . H471 . 110.1 no
C46 . C47 . H472 . 105.4 no
N7 . C47 . H472 . 108.7 no
H471 . C47 . H472 . 103.6 no
C49 . C48 . N7 . 115(2) yes
C49 . C48 . H481 . 108.9 no
N7 . C48 . H481 . 108.4 no
C49 . C48 . H482 . 109.6 no
N7 . C48 . H482 . 107.1 no
H481 . C48 . H482 . 107.0 no
C48 . C49 . C50 . 121(2) yes
C48 . C49 . C54 . 122(2) yes
C50 . C49 . C54 . 117(3) yes
C49 . C50 . C51 . 118(3) yes
C49 . C50 . H501 . 119.2 no
C51 . C50 . H501 . 122.6 no
Br4 . C51 . C50 . 117(3) yes
Br4 . C51 . C52 . 120(3) yes
C50 . C51 . C52 . 123(3) yes
C51 . C52 . C53 . 119(4) yes
C51 . C52 . H521 . 117.1 no
C53 . C52 . H521 . 123.2 no
C52 . C53 . C54 . 123(3) yes
C52 . C53 . H531 . 125.4 no
C54 . C53 . H531 . 111.7 no
C49 . C54 . C53 . 119(3) yes
C49 . C54 . O9 . 120(2) yes
C53 . C54 . O9 . 120(2) yes
C56 . C55 . N5 . 111(2) yes
C56 . C55 . H551 . 107.4 no
N5 . C55 . H551 . 111.2 no
C56 . C55 . H552 . 110.1 no
N5 . C55 . H552 . 110.5 no
H551 . C55 . H552 . 106.8 no
C55 . C56 . C57 . 121(3) yes
C55 . C56 . N6 . 121(2) yes
C57 . C56 . N6 . 117(2) yes
C56 . C57 . C58 . 118(2) yes
C56 . C57 . H571 . 118.7 no
C58 . C57 . H571 . 123.5 no
C57 . C58 . C59 . 121(3) yes
C57 . C58 . H581 . 119.0 no
C59 . C58 . H581 . 119.6 no
C58 . C59 . C60 . 117(3) yes
C58 . C59 . H591 . 120.5 no
C60 . C59 . H591 . 122.8 no
C59 . C60 . N6 . 123(3) yes
C59 . C60 . H601 . 115.0 no
N6 . C60 . H601 . 121.4 no
C62 . C61 . N7 . 112(3) yes
C62 . C61 . H611 . 110.1 no
N7 . C61 . H611 . 109.6 no
C62 . C61 . H612 . 108.4 no
N7 . C61 . H612 . 109.8 no
H611 . C61 . H612 . 106.8 no
C61 . C62 . C63 . 125(3) yes
C61 . C62 . N8 . 119(3) yes
C63 . C62 . N8 . 117(3) yes
C62 . C63 . C64 . 125(3) yes
C62 . C63 . H631 . 115.9 no
C64 . C63 . H631 . 119.4 no
C63 . C64 . C65 . 116(3) yes
C63 . C64 . H641 . 126.7 no
C65 . C64 . H641 . 117.0 no
C64 . C65 . C66 . 120(3) yes
C64 . C65 . H651 . 125.7 no
C66 . C65 . H651 . 114.1 no
C65 . C66 . N8 . 124(3) yes
C65 . C66 . H661 . 118.8 no
N8 . C66 . H661 . 117.2 no
C68 . C67 . O10 . 119(3) yes
C68 . C67 . O11 . 119(3) yes
O10 . C67 . O11 . 122(3) yes
C67 . C68 . H681 . 108.8 no
C67 . C68 . H682 . 109.1 no
H681 . C68 . H682 . 109.1 no
C67 . C68 . H683 . 112.3 no
H681 . C68 . H683 . 109.0 no
H682 . C68 . H683 . 108.4 no
C70 . C69 . O12 . 109(2) yes
C70 . C69 . H691 . 108.4 no
O12 . C69 . H691 . 108.3 no
C70 . C69 . H692 . 111.1 no
O12 . C69 . H692 . 114.8 no
H691 . C69 . H692 . 105.3 no
C69 . C70 . H701 . 112.9 no
C69 . C70 . H702 . 108.0 no
H701 . C70 . H702 . 107.8 no
C69 . C70 . H703 . 107.9 no
H701 . C70 . H703 . 113.3 no
H702 . C70 . H703 . 106.6 no
C72 . C71 . C76 . 120.1(18) yes
C72 . C71 . B1 . 120.4(16) yes
C76 . C71 . B1 . 119.2(16) yes
C71 . C72 . C73 . 120.0(17) yes
C71 . C72 . H721 . 118.9 no
C73 . C72 . H721 . 121.2 no
C72 . C73 . C74 . 119.9(17) yes
C72 . C73 . H731 . 119.6 no
C74 . C73 . H731 . 120.4 no
C73 . C74 . C75 . 120.1(18) yes
C73 . C74 . H741 . 119.1 no
C75 . C74 . H741 . 120.8 no
C74 . C75 . C76 . 120.0(17) yes
C74 . C75 . H751 . 118.6 no
C76 . C75 . H751 . 121.4 no
C71 . C76 . C75 . 119.9(17) yes
C71 . C76 . H761 . 122.2 no
C75 . C76 . H761 . 117.9 no
C78 . C77 . C82 . 120.1(17) yes
C78 . C77 . B1 . 119.2(16) yes
C82 . C77 . B1 . 120.6(16) yes
C77 . C78 . C79 . 120.0(18) yes
C77 . C78 . H781 . 121.6 no
C79 . C78 . H781 . 118.4 no
C78 . C79 . C80 . 119.8(18) yes
C78 . C79 . H791 . 120.8 no
C80 . C79 . H791 . 119.3 no
C79 . C80 . C81 . 120.1(17) yes
C79 . C80 . H801 . 119.5 no
C81 . C80 . H801 . 120.5 no
C80 . C81 . C82 . 120.1(18) yes
C80 . C81 . H811 . 118.8 no
C82 . C81 . H811 . 121.2 no
C77 . C82 . C81 . 119.8(19) yes
C77 . C82 . H821 . 120.6 no
C81 . C82 . H821 . 119.4 no
C84 . C83 . C88 . 120.0(16) yes
C84 . C83 . B1 . 117.6(16) yes
C88 . C83 . B1 . 122.4(16) yes
C83 . C84 . C85 . 120.0(16) yes
C83 . C84 . H841 . 120.4 no
C85 . C84 . H841 . 119.6 no
C84 . C85 . C86 . 119.9(15) yes
C84 . C85 . H851 . 119.6 no
C86 . C85 . H851 . 120.4 no
C85 . C86 . C87 . 120.0(16) yes
C85 . C86 . H861 . 119.5 no
C87 . C86 . H861 . 120.4 no
C86 . C87 . C88 . 120.0(16) yes
C86 . C87 . H871 . 120.1 no
C88 . C87 . H871 . 119.9 no
C87 . C88 . C83 . 120.0(15) yes
C87 . C88 . H881 . 120.7 no
C83 . C88 . H881 . 119.3 no
C90 . C89 . C94 . 120.2(17) yes
C90 . C89 . B1 . 118.4(16) yes
C94 . C89 . B1 . 121.5(16) yes
C89 . C90 . C91 . 119.8(16) yes
C89 . C90 . H901 . 120.1 no
C91 . C90 . H901 . 119.8 no
C90 . C91 . C92 . 120.2(16) yes
C90 . C91 . H911 . 120.7 no
C92 . C91 . H911 . 119.2 no
C91 . C92 . C93 . 119.9(17) yes
C91 . C92 . H921 . 120.8 no
C93 . C92 . H921 . 119.1 no
C92 . C93 . C94 . 120.1(17) yes
C92 . C93 . H931 . 120.3 no
C94 . C93 . H931 . 119.5 no
C89 . C94 . C93 . 119.9(17) yes
C89 . C94 . H941 . 119.9 no
C93 . C94 . H941 . 119.9 no
C96 . C95 . C100 . 120.1(15) yes
C96 . C95 . B2 . 121.3(15) yes
C100 . C95 . B2 . 118.5(15) yes
C95 . C96 . C97 . 120.0(15) yes
C95 . C96 . H961 . 120.5 no
C97 . C96 . H961 . 119.4 no
C96 . C97 . C98 . 120.0(16) yes
C96 . C97 . H971 . 120.7 no
C98 . C97 . H971 . 119.3 no
C97 . C98 . C99 . 119.9(15) yes
C97 . C98 . H981 . 120.7 no
C99 . C98 . H981 . 119.2 no
C98 . C99 . C100 . 120.1(15) yes
C98 . C99 . H991 . 120.3 no
C100 . C99 . H991 . 119.6 no
C99 . C100 . C95 . 120.0(16) yes
C99 . C100 . H1001 . 120.2 no
C95 . C100 . H1001 . 119.8 no
C102 . C101 . C106 . 119.9(16) yes
C102 . C101 . B2 . 118.7(16) yes
C106 . C101 . B2 . 121.4(16) yes
C101 . C102 . C103 . 120.1(15) yes
C101 . C102 . H1021 . 120.8 no
C103 . C102 . H1021 . 119.2 no
C102 . C103 . C104 . 120.0(14) yes
C102 . C103 . H1031 . 121.3 no
C104 . C103 . H1031 . 118.7 no
C103 . C104 . C105 . 120.0(16) yes
C103 . C104 . H1041 . 121.3 no
C105 . C104 . H1041 . 118.8 no
C104 . C105 . C106 . 120.0(15) yes
C104 . C105 . H1051 . 120.7 no
C106 . C105 . H1051 . 119.3 no
C105 . C106 . C101 . 120.0(15) yes
C105 . C106 . H1061 . 120.2 no
C101 . C106 . H1061 . 119.7 no
C108 . C107 . C112 . 120.0(17) yes
C108 . C107 . B2 . 120.3(17) yes
C112 . C107 . B2 . 119.5(17) yes
C107 . C108 . C109 . 119.9(16) yes
C107 . C108 . H1081 . 121.1 no
C109 . C108 . H1081 . 119.0 no
C108 . C109 . C110 . 120.0(17) yes
C108 . C109 . H1091 . 120.4 no
C110 . C109 . H1091 . 119.6 no
C109 . C110 . C111 . 120.0(16) yes
C109 . C110 . H1101 . 120.4 no
C111 . C110 . H1101 . 119.6 no
C110 . C111 . C112 . 120.0(16) yes
C110 . C111 . H1111 . 121.3 no
C112 . C111 . H1111 . 118.8 no
C107 . C112 . C111 . 120.0(17) yes
C107 . C112 . H1121 . 118.1 no
C111 . C112 . H1121 . 121.8 no
C114 . C113 . C118 . 120.0(17) yes
C114 . C113 . B2 . 119.4(17) yes
C118 . C113 . B2 . 120.6(17) yes
C113 . C114 . C115 . 119.9(16) yes
C113 . C114 . H1141 . 118.6 no
C115 . C114 . H1141 . 121.4 no
C114 . C115 . C116 . 119.9(16) yes
C114 . C115 . H1151 . 118.4 no
C116 . C115 . H1151 . 121.6 no
C115 . C116 . C117 . 120.2(17) yes
C115 . C116 . H1161 . 117.6 no
C117 . C116 . H1161 . 122.2 no
C116 . C117 . C118 . 119.9(16) yes
C116 . C117 . H1171 . 117.3 no
C118 . C117 . H1171 . 122.4 no
C113 . C118 . C117 . 120.0(16) yes
C113 . C118 . H1181 . 122.0 no
C117 . C118 . H1181 . 117.8 no
Cl1 . C119 . Cl2 . 127(4) yes
Cl1 . C119 . Cl3 . 113(4) yes
Cl2 . C119 . Cl3 . 110(4) yes
Cl1 . C119 . H1191 . 109.6 no
Cl2 . C119 . H1191 . 93.0 no
Cl3 . C119 . H1191 . 97.0 no
Cl4 . C120 . Cl5 . 107.0(18) yes
Cl4 . C120 . Cl6 . 113(2) yes
Cl5 . C120 . Cl6 . 109.3(18) yes
Cl4 . C120 . H1201 . 107.0 no
Cl5 . C120 . H1201 . 108.6 no
Cl6 . C120 . H1201 . 111.6 no
Mn1 . N1 . C7 . 106.4(16) yes
Mn1 . N1 . C8 . 109.3(16) yes
C7 . N1 . C8 . 109(2) yes
Mn1 . N1 . C20 . 112.9(17) yes
C7 . N1 . C20 . 109(2) yes
C8 . N1 . C20 . 110(2) yes
Mn1 . N2 . C21 . 111.0(18) yes
Mn1 . N2 . C25 . 126.7(20) yes
C21 . N2 . C25 . 121(2) yes
C13 . N3 . C12 . 105(2) yes
C13 . N3 . Mn2 . 104.2(16) yes
C12 . N3 . Mn2 . 112.3(17) yes
C13 . N3 . C26 . 111(2) yes
C12 . N3 . C26 . 110(2) yes
Mn2 . N3 . C26 . 113.5(18) yes
Mn2 . N4 . C31 . 125.3(19) yes
Mn2 . N4 . C27 . 112(2) yes
C31 . N4 . C27 . 121(3) yes
Mn3 . N5 . C43 . 110.4(16) yes
Mn3 . N5 . C42 . 107.0(16) yes
C43 . N5 . C42 . 110(2) yes
Mn3 . N5 . C55 . 113.8(16) yes
C43 . N5 . C55 . 107(2) yes
C42 . N5 . C55 . 109(2) yes
Mn3 . N6 . C56 . 109.0(18) yes
Mn3 . N6 . C60 . 125.8(19) yes
C56 . N6 . C60 . 122(2) yes
C61 . N7 . C48 . 110(2) yes
C61 . N7 . Mn4 . 114.2(17) yes
C48 . N7 . Mn4 . 107.4(16) yes
C61 . N7 . C47 . 107(2) yes
C48 . N7 . C47 . 111(2) yes
Mn4 . N7 . C47 . 107.9(17) yes
Mn4 . N8 . C62 . 112(2) yes
Mn4 . N8 . C66 . 127(2) yes
C62 . N8 . C66 . 119(3) yes
C1 . O1 . Mn1 . 127.5(18) yes
C10 . O2 . Mn2 . 121.0(14) yes
C10 . O2 . Mn1 . 120.3(15) yes
Mn2 . O2 . Mn1 . 98.2(7) yes
C19 . O3 . Mn2 . 123.5(17) yes
Mn1 . O4 . C32 . 125.1(18) yes
Mn2 . O5 . C32 . 127.4(19) yes
C34 . O6 . Mn2 . 126.4(15) yes
C34 . O6 . Mn1 . 129.8(15) yes
Mn2 . O6 . Mn1 . 98.4(8) yes
C36 . O7 . Mn3 . 128.1(16) yes
C45 . O8 . Mn3 . 119.3(14) yes
C45 . O8 . Mn4 . 121.7(15) yes
Mn3 . O8 . Mn4 . 98.6(8) yes
C54 . O9 . Mn4 . 128.6(17) yes
Mn3 . O10 . C67 . 124.3(19) yes
Mn4 . O11 . C67 . 123.1(18) yes
C69 . O12 . Mn4 . 127.1(18) yes
C69 . O12 . Mn3 . 131.1(17) yes
Mn4 . O12 . Mn3 . 98.5(8) yes
C71 . B1 . C83 . 110.2(20) yes
C71 . B1 . C89 . 112(2) yes
C83 . B1 . C89 . 113(2) yes
C71 . B1 . C77 . 104.7(19) yes
C83 . B1 . C77 . 106.1(19) yes
C89 . B1 . C77 . 110.8(20) yes
C101 . B2 . C107 . 109.0(20) yes
C101 . B2 . C95 . 108.4(20) yes
C107 . B2 . C95 . 104.4(19) yes
C101 . B2 . C113 . 111(2) yes
C107 . B2 . C113 . 112(2) yes
C95 . B2 . C113 . 112(2) yes

loop_
_geom_bond_atom_site_label_1
_geom_bond_site_symmetry_1
_geom_bond_atom_site_label_2
_geom_bond_site_symmetry_2
_geom_bond_distance
_geom_bond_publ_flag
Mn1 . N1 . 2.17(2) yes
Mn1 . N2 . 2.26(2) yes
Mn1 . O1 . 1.821(19) yes
Mn1 . O2 . 1.940(17) yes
Mn1 . O4 . 2.148(19) yes
Mn1 . O6 . 1.920(18) yes
Mn2 . N3 . 2.12(2) yes
Mn2 . N4 . 2.30(2) yes
Mn2 . O2 . 1.974(16) yes
Mn2 . O3 . 1.857(18) yes
Mn2 . O5 . 2.11(2) yes
Mn2 . O6 . 1.988(18) yes
Mn3 . N5 . 2.15(2) yes
Mn3 . N6 . 2.24(2) yes
Mn3 . O7 . 1.852(17) yes
Mn3 . O8 . 1.966(17) yes
Mn3 . O10 . 2.133(19) yes
Mn3 . O12 . 1.926(19) yes
Mn4 . N7 . 2.14(2) yes
Mn4 . N8 . 2.24(3) yes
Mn4 . O8 . 1.923(18) yes
Mn4 . O9 . 1.855(19) yes
Mn4 . O11 . 2.200(18) yes
Mn4 . O12 . 1.964(18) yes
Br1 . C4 . 1.96(3) yes
Br2 . C16 . 1.85(3) yes
Br3 . C39 . 1.96(3) yes
Br4 . C51 . 1.92(4) yes
C1 . C2 . 1.44(4) yes
C1 . C6 . 1.39(4) yes
C1 . O1 . 1.40(3) yes
C2 . C3 . 1.44(4) yes
C2 . H21 . 0.971 no
C3 . C4 . 1.39(4) yes
C3 . H31 . 0.938 no
C4 . C5 . 1.32(4) yes
C5 . C6 . 1.42(4) yes
C5 . H51 . 0.975 no
C6 . C7 . 1.45(4) yes
C7 . N1 . 1.50(4) yes
C7 . H71 . 0.990 no
C7 . H72 . 0.999 no
C8 . C9 . 1.53(4) yes
C8 . N1 . 1.49(3) yes
C8 . H81 . 0.984 no
C8 . H82 . 0.979 no
C9 . C10 . 1.46(3) yes
C9 . H91 . 0.998 no
C9 . H92 . 0.987 no
C10 . C11 . 1.53(4) yes
C10 . O2 . 1.44(3) yes
C10 . H101 . 1.014 no
C11 . C12 . 1.51(4) yes
C11 . H111 . 0.989 no
C11 . H112 . 1.008 no
C12 . N3 . 1.51(3) yes
C12 . H121 . 1.030 no
C12 . H122 . 0.978 no
C13 . C14 . 1.50(4) yes
C13 . N3 . 1.55(3) yes
C13 . H131 . 0.997 no
C13 . H132 . 1.024 no
C14 . C15 . 1.36(4) yes
C14 . C19 . 1.41(4) yes
C15 . C16 . 1.37(4) yes
C15 . H151 . 0.962 no
C16 . C17 . 1.42(4) yes
C17 . C18 . 1.40(4) yes
C17 . H171 . 0.989 no
C18 . C19 . 1.38(4) yes
C18 . H181 . 0.968 no
C19 . O3 . 1.32(3) yes
C20 . C21 . 1.43(4) yes
C20 . N1 . 1.46(3) yes
C20 . H201 . 1.018 no
C20 . H202 . 0.979 no
C21 . C22 . 1.44(4) yes
C21 . N2 . 1.40(3) yes
C22 . C23 . 1.32(4) yes
C22 . H221 . 1.067 no
C23 . C24 . 1.30(4) yes
C23 . H231 . 0.932 no
C24 . C25 . 1.42(4) yes
C24 . H241 . 0.960 no
C25 . N2 . 1.26(3) yes
C25 . H251 . 0.933 no
C26 . C27 . 1.44(4) yes
C26 . N3 . 1.42(3) yes
C26 . H261 . 0.987 no
C26 . H262 . 0.984 no
C27 . C28 . 1.35(3) yes
C27 . N4 . 1.35(3) yes
C28 . C29 . 1.42(4) yes
C28 . H281 . 0.973 no
C29 . C30 . 1.35(4) yes
C29 . H291 . 0.983 no
C30 . C31 . 1.34(4) yes
C30 . H301 . 0.969 no
C31 . N4 . 1.36(3) yes
C31 . H311 . 0.925 no
C32 . C33 . 1.44(4) yes
C32 . O4 . 1.33(3) yes
C32 . O5 . 1.26(3) yes
C33 . H331 . 1.046 no
C33 . H332 . 0.999 no
C33 . H333 . 1.066 no
C34 . C35 . 1.46(4) yes
C34 . O6 . 1.44(3) yes
C34 . H341 . 0.949 no
C34 . H342 . 1.005 no
C35 . H351 . 0.994 no
C35 . H352 . 0.944 no
C35 . H353 . 1.015 no
C36 . C37 . 1.36(4) yes
C36 . C41 . 1.41(4) yes
C36 . O7 . 1.36(3) yes
C37 . C38 . 1.35(3) yes
C37 . H371 . 0.981 no
C38 . C39 . 1.36(4) yes
C38 . H381 . 0.980 no
C39 . C40 . 1.34(4) yes
C40 . C41 . 1.47(4) yes
C40 . H401 . 0.956 no
C41 . C42 . 1.45(4) yes
C42 . N5 . 1.48(3) yes
C42 . H421 . 0.983 no
C42 . H422 . 1.015 no
C43 . C44 . 1.56(4) yes
C43 . N5 . 1.48(3) yes
C43 . H431 . 0.961 no
C43 . H432 . 1.018 no
C44 . C45 . 1.45(4) yes
C44 . H441 . 1.030 no
C44 . H442 . 0.983 no
C45 . C46 . 1.51(4) yes
C45 . O8 . 1.52(3) yes
C45 . H451 . 1.002 no
C46 . C47 . 1.40(4) yes
C46 . H461 . 0.981 no
C46 . H462 . 1.015 no
C47 . N7 . 1.47(4) yes
C47 . H471 . 1.011 no
C47 . H472 . 1.004 no
C48 . C49 . 1.44(4) yes
C48 . N7 . 1.50(3) yes
C48 . H481 . 0.991 no
C48 . H482 . 0.981 no
C49 . C50 . 1.46(4) yes
C49 . C54 . 1.43(3) yes
C50 . C51 . 1.40(4) yes
C50 . H501 . 0.978 no
C51 . C52 . 1.34(4) yes
C52 . C53 . 1.37(4) yes
C52 . H521 . 0.961 no
C53 . C54 . 1.39(4) yes
C53 . H531 . 0.964 no
C54 . O9 . 1.31(3) yes
C55 . C56 . 1.49(4) yes
C55 . N5 . 1.46(3) yes
C55 . H551 . 0.980 no
C55 . H552 . 0.992 no
C56 . C57 . 1.47(4) yes
C56 . N6 . 1.38(3) yes
C57 . C58 . 1.42(4) yes
C57 . H571 . 0.957 no
C58 . C59 . 1.37(4) yes
C58 . H581 . 0.986 no
C59 . C60 . 1.43(3) yes
C59 . H591 . 1.026 no
C60 . N6 . 1.30(3) yes
C60 . H601 . 0.951 no
C61 . C62 . 1.44(4) yes
C61 . N7 . 1.53(4) yes
C61 . H611 . 0.989 no
C61 . H612 . 0.988 no
C62 . C63 . 1.39(4) yes
C62 . N8 . 1.39(4) yes
C63 . C64 . 1.34(4) yes
C63 . H631 . 1.013 no
C64 . C65 . 1.37(4) yes
C64 . H641 . 1.013 no
C65 . C66 . 1.37(4) yes
C65 . H651 . 0.969 no
C66 . N8 . 1.30(4) yes
C66 . H661 . 0.939 no
C67 . C68 . 1.46(4) yes
C67 . O10 . 1.26(3) yes
C67 . O11 . 1.26(3) yes
C68 . H681 . 0.959 no
C68 . H682 . 0.968 no
C68 . H683 . 0.968 no
C69 . C70 . 1.57(4) yes
C69 . O12 . 1.42(4) yes
C69 . H691 . 1.043 no
C69 . H692 . 0.948 no
C70 . H701 . 0.933 no
C70 . H702 . 1.009 no
C70 . H703 . 0.950 no
C71 . C72 . 1.39(3) yes
C71 . C76 . 1.39(3) yes
C71 . B1 . 1.70(3) yes
C72 . C73 . 1.39(3) yes
C72 . H721 . 0.916 no
C73 . C74 . 1.40(3) yes
C73 . H731 . 0.927 no
C74 . C75 . 1.39(3) yes
C74 . H741 . 0.939 no
C75 . C76 . 1.39(3) yes
C75 . H751 . 0.943 no
C76 . H761 . 0.935 no
C77 . C78 . 1.39(3) yes
C77 . C82 . 1.39(3) yes
C77 . B1 . 1.78(3) yes
C78 . C79 . 1.39(3) yes
C78 . H781 . 0.933 no
C79 . C80 . 1.39(3) yes
C79 . H791 . 0.951 no
C80 . C81 . 1.39(3) yes
C80 . H801 . 0.949 no
C81 . C82 . 1.39(3) yes
C81 . H811 . 0.930 no
C82 . H821 . 0.911 no
C83 . C84 . 1.39(3) yes
C83 . C88 . 1.39(2) yes
C83 . B1 . 1.68(3) yes
C84 . C85 . 1.39(3) yes
C84 . H841 . 0.941 no
C85 . C86 . 1.39(2) yes
C85 . H851 . 0.937 no
C86 . C87 . 1.39(3) yes
C86 . H861 . 0.927 no
C87 . C88 . 1.39(3) yes
C87 . H871 . 0.923 no
C88 . H881 . 0.924 no
C89 . C90 . 1.39(3) yes
C89 . C94 . 1.39(3) yes
C89 . B1 . 1.66(4) yes
C90 . C91 . 1.39(3) yes
C90 . H901 . 0.922 no
C91 . C92 . 1.39(3) yes
C91 . H911 . 0.923 no
C92 . C93 . 1.39(3) yes
C92 . H921 . 0.935 no
C93 . C94 . 1.39(3) yes
C93 . H931 . 0.942 no
C94 . H941 . 0.939 no
C95 . C96 . 1.39(3) yes
C95 . C100 . 1.39(2) yes
C95 . B2 . 1.72(3) yes
C96 . C97 . 1.39(3) yes
C96 . H961 . 0.925 no
C97 . C98 . 1.39(2) yes
C97 . H971 . 0.929 no
C98 . C99 . 1.39(3) yes
C98 . H981 . 0.932 no
C99 . C100 . 1.39(2) yes
C99 . H991 . 0.935 no
C100 . H1001 . 0.933 no
C101 . C102 . 1.39(2) yes
C101 . C106 . 1.39(2) yes
C101 . B2 . 1.69(3) yes
C102 . C103 . 1.39(3) yes
C102 . H1021 . 0.920 no
C103 . C104 . 1.39(2) yes
C103 . H1031 . 0.927 no
C104 . C105 . 1.39(2) yes
C104 . H1041 . 0.938 no
C105 . C106 . 1.39(3) yes
C105 . H1051 . 0.942 no
C106 . H1061 . 0.935 no
C107 . C108 . 1.39(3) yes
C107 . C112 . 1.39(3) yes
C107 . B2 . 1.71(3) yes
C108 . C109 . 1.39(3) yes
C108 . H1081 . 0.945 no
C109 . C110 . 1.39(3) yes
C109 . H1091 . 0.937 no
C110 . C111 . 1.39(3) yes
C110 . H1101 . 0.923 no
C111 . C112 . 1.39(3) yes
C111 . H1111 . 0.915 no
C112 . H1121 . 0.926 no
C113 . C114 . 1.39(3) yes
C113 . C118 . 1.40(3) yes
C113 . B2 . 1.62(4) yes
C114 . C115 . 1.40(3) yes
C114 . H1141 . 0.930 no
C115 . C116 . 1.39(3) yes
C115 . H1151 . 0.937 no
C116 . C117 . 1.39(3) yes
C116 . H1161 . 0.941 no
C117 . C118 . 1.39(3) yes
C117 . H1171 . 0.935 no
C118 . H1181 . 0.924 no
C119 . Cl1 . 1.55(7) yes
C119 . Cl2 . 1.63(7) yes
C119 . Cl3 . 1.88(7) yes
C119 . H1191 . 0.909 no
C120 . Cl4 . 1.66(3) yes
C120 . Cl5 . 1.82(3) yes
C120 . Cl6 . 1.72(3) yes
C120 . H1201 . 1.020 no

loop_
_oxford_twin_element_scale_factors
0.792(6)
0.208(6)
